data_7014371
loop_
_publ_author_name
'Huang, Saifang'
'Huang, Zhaohui'
'Liu, Yan-gai'
'Fang, Minghao'

_publ_section_title
;
 Crystal structure of NdSi(6-z)Al(1+z)O(z)N(10-z) (z = 0.4) determined
 by single-crystal X-ray diffraction.
;
_journal_issue 6
_journal_name_full 'Dalton transactions (Cambridge, England : 2003)'
_journal_page_first 1261
_journal_page_last 1266
_journal_paper_doi 10.1039/c0dt00658k
_journal_volume 40
_journal_year 2011
_chemical_formula_structural 'Nd Si5.60 Al1.4 O0.40 N9.60'
_chemical_formula_sum 'Al1.4 N9.6 Nd O0.4 Si5.6'
_chemical_formula_weight 480.21
_chemical_name_common 'Neodymium Silicon Aluminum Oxynitride'
_chemical_name_systematic
;
Neodymium Silicon Aluminum Oxynitride
;
_space_group_IT_number 60
_symmetry_cell_setting orthorhombic
_symmetry_Int_Tables_number 60
_symmetry_space_group_name_Hall '-P 2n 2ab'
_symmetry_space_group_name_H-M 'P b c n'
_atom_sites_solution_hydrogens none
_atom_sites_solution_primary direct
_atom_sites_solution_secondary difmap
_audit_creation_method SHELXL-97
_cell_angle_alpha 90.00
_cell_angle_beta 90.00
_cell_angle_gamma 90.00
_cell_formula_units_Z 4
_cell_length_a 9.3060(6)
_cell_length_b 9.7224(6)
_cell_length_c 8.8777(5)
_cell_measurement_reflns_used 4555
_cell_measurement_temperature 293(2)
_cell_measurement_theta_max 33.43
_cell_measurement_theta_min 3.03
_cell_volume 803.22(8)
_computing_cell_refinement 'Bruker XSCANS'
_computing_data_collection 'Bruker XSCANS'
_computing_data_reduction 'Bruker SHELXTL'
_computing_molecular_graphics 'Bruker SHELXTL'
_computing_publication_material 'Bruker SHELXTL'
_computing_structure_refinement 'SHELXL-97 (Sheldrick, 1997)'
_computing_structure_solution 'SHELXS-97 (Sheldrick, 1990)'
_diffrn_ambient_temperature 293(2)
_diffrn_measured_fraction_theta_full 0.969
_diffrn_measured_fraction_theta_max 0.969
_diffrn_measurement_device_type 'Bruker SMART APEX-CCD area detector'
_diffrn_measurement_method '\w scans'
_diffrn_radiation_monochromator graphite
_diffrn_radiation_source 'fine-focus sealed tube'
_diffrn_radiation_type MoK\a
_diffrn_radiation_wavelength 0.71073
_diffrn_reflns_av_R_equivalents 0.0419
_diffrn_reflns_av_sigmaI/netI 0.0343
_diffrn_reflns_limit_h_max 8
_diffrn_reflns_limit_h_min -14
_diffrn_reflns_limit_k_max 14
_diffrn_reflns_limit_k_min -14
_diffrn_reflns_limit_l_max 13
_diffrn_reflns_limit_l_min -13
_diffrn_reflns_number 6757
_diffrn_reflns_theta_full 33.43
_diffrn_reflns_theta_max 33.43
_diffrn_reflns_theta_min 3.03
_exptl_absorpt_coefficient_mu 7.449
_exptl_absorpt_correction_T_max 0.8653
_exptl_absorpt_correction_T_min 0.1183
_exptl_absorpt_correction_type multi-scan
_exptl_absorpt_process_details SADABS
_exptl_crystal_colour 'light blue'
_exptl_crystal_density_diffrn 3.971
_exptl_crystal_density_meas ?
_exptl_crystal_density_method 'not measured'
_exptl_crystal_description Needle
_exptl_crystal_F_000 908
_exptl_crystal_size_max 0.50
_exptl_crystal_size_mid 0.12
_exptl_crystal_size_min 0.02
_refine_diff_density_max 0.917
_refine_diff_density_min -0.861
_refine_diff_density_rms 0.183
_refine_ls_extinction_method none
_refine_ls_goodness_of_fit_ref 1.031
_refine_ls_hydrogen_treatment none
_refine_ls_matrix_type full
_refine_ls_number_parameters 87
_refine_ls_number_reflns 1518
_refine_ls_number_restraints 0
_refine_ls_restrained_S_all 1.031
_refine_ls_R_factor_all 0.0297
_refine_ls_R_factor_gt 0.0289
_refine_ls_shift/su_max 0.000
_refine_ls_shift/su_mean 0.000
_refine_ls_structure_factor_coef Fsqd
_refine_ls_weighting_details 'calc w=1/[\s^2^(Fo^2^)+(0.0280P)^2^+3.5000P] where P=(Fo^2^+2Fc^2^)/3'
_refine_ls_weighting_scheme calc
_refine_ls_wR_factor_gt 0.0734
_refine_ls_wR_factor_ref 0.0739
_reflns_number_gt 1479
_reflns_number_total 1518
_reflns_threshold_expression >2sigma(I)
_cod_data_source_file C0DT00658K.TXT
_cod_data_source_block huang
_cod_depositor_comments
;
The following automatic conversions were performed:
'_symmetry_cell_setting' value 'Orthorhombic' changed to 'orthorhombic'
according to '/home/saulius/struct/CIF-dictionaries/cif_core.dic'
dictionary named 'cif_core.dic' version 2.4.1 from
2010-06-29.

'_exptl_absorpt_correction_type' value 'Multi-scan' changed
to 'multi-scan' according to
'/home/saulius/struct/CIF-dictionaries/cif_core.dic' dictionary named
'cif_core.dic' version 2.4.1 from 2010-06-29.

Automatic conversion script
Id: cif_fix_enum 1555 2011-01-17 13:19:09Z saulius 

The following automatic conversions were performed:

'_exptl_crystal_density_meas' value 'none' was changed to '?' - the
value is perceived as not measured.

Automatic conversion script
Id: cif_fix_values 3008 2015-01-20 13:52:24Z robertas 
;
_cod_original_formula_sum 'Al1.40 N9.60 Nd O0.40 Si5.60'
_cod_database_code 7014371

loop_
_symmetry_equiv_pos_as_xyz
'x, y, z'
'-x+1/2, -y+1/2, z+1/2'
'-x, y, -z+1/2'
'x+1/2, -y+1/2, -z'
'-x, -y, -z'
'x-1/2, y-1/2, -z-1/2'
'x, -y, z-1/2'
'-x-1/2, y-1/2, z'

loop_
_atom_site_label
_atom_site_type_symbol
_atom_site_fract_x
_atom_site_fract_y
_atom_site_fract_z
_atom_site_U_iso_or_equiv
_atom_site_adp_type
_atom_site_occupancy
_atom_site_symmetry_multiplicity
_atom_site_calc_flag
_atom_site_refinement_flags
_atom_site_disorder_assembly
_atom_site_disorder_group
Nd1 Nd 0.05645(3) 0.09579(3) 0.17957(3) 0.00909(9) Uani 0.50 1 d P . .
Al Al 0.0000 0.42657(10) 0.2500 0.00310(17) Uani 1 2 d S . .
Si1 Si 0.43239(7) 0.18179(7) 0.05851(8) 0.00573(13) Uani 0.90 1 d P . 1
Si2 Si 0.26910(7) 0.08364(7) 0.51810(8) 0.00552(13) Uani 0.94 1 d P . 1
Si3 Si 0.29673(7) 0.33405(7) 0.33289(7) 0.00500(13) Uani 0.96 1 d P . 1
N1 N 0.3404(2) 0.3215(2) 0.1435(2) 0.0091(4) Uani 0.96 1 d P . 1
N2 N 0.3818(2) 0.2029(2) 0.4292(3) 0.0087(4) Uani 0.96 1 d P . 1
N3 N 0.3421(2) 0.4899(2) 0.4057(3) 0.0101(4) Uani 0.96 1 d P . 1
N4 N 0.1111(2) 0.3098(2) 0.3618(2) 0.0075(3) Uani 0.96 1 d P . 1
N5 N 0.1184(2) 0.5198(2) 0.1279(2) 0.0092(4) Uani 0.96 1 d P . 1
Al1 Al 0.43239(7) 0.18179(7) 0.05851(8) 0.00573(13) Uani 0.10 1 d P . 2
Al2 Al 0.26910(7) 0.08364(7) 0.51810(8) 0.00552(13) Uani 0.06 1 d P . 2
Al3 Al 0.29673(7) 0.33405(7) 0.33289(7) 0.00500(13) Uani 0.04 1 d P . 2
O1 O 0.3404(2) 0.3215(2) 0.1435(2) 0.0091(4) Uani 0.04 1 d P . 2
O2 O 0.3818(2) 0.2029(2) 0.4292(3) 0.0087(4) Uani 0.04 1 d P . 2
O3 O 0.3421(2) 0.4899(2) 0.4057(3) 0.0101(4) Uani 0.04 1 d P . 2
O4 O 0.1111(2) 0.3098(2) 0.3618(2) 0.0075(3) Uani 0.04 1 d P . 2
O5 O 0.1184(2) 0.5198(2) 0.1279(2) 0.0092(4) Uani 0.04 1 d P . 2

loop_
_atom_site_aniso_label
_atom_site_aniso_U_11
_atom_site_aniso_U_22
_atom_site_aniso_U_33
_atom_site_aniso_U_23
_atom_site_aniso_U_13
_atom_site_aniso_U_12
Nd1 0.00801(13) 0.00744(13) 0.01182(14) -0.00098(8) -0.00121(8) 0.00180(8)
Al 0.0015(4) 0.0043(4) 0.0035(4) 0.000 -0.0004(3) 0.000
Si1 0.0043(3) 0.0051(3) 0.0078(3) -0.0007(2) -0.0002(2) 0.00023(19)
Si2 0.0040(3) 0.0051(3) 0.0075(3) -0.0004(2) -0.0002(2) 0.00083(19)
Si3 0.0038(3) 0.0050(3) 0.0062(3) 0.0000(2) -0.00017(19) 0.0006(2)
N1 0.0097(9) 0.0106(9) 0.0070(8) 0.0011(7) 0.0010(7) 0.0023(7)
N2 0.0053(8) 0.0070(8) 0.0139(9) 0.0021(7) -0.0008(7) -0.0011(6)
N3 0.0070(8) 0.0070(8) 0.0164(10) -0.0038(7) 0.0028(7) -0.0008(6)
N4 0.0050(8) 0.0080(8) 0.0096(9) 0.0002(7) -0.0005(6) 0.0000(6)
N5 0.0097(8) 0.0080(8) 0.0100(9) -0.0016(7) 0.0000(7) 0.0015(6)
Al1 0.0043(3) 0.0051(3) 0.0078(3) -0.0007(2) -0.0002(2) 0.00023(19)
Al2 0.0040(3) 0.0051(3) 0.0075(3) -0.0004(2) -0.0002(2) 0.00083(19)
Al3 0.0038(3) 0.0050(3) 0.0062(3) 0.0000(2) -0.00017(19) 0.0006(2)
O1 0.0097(9) 0.0106(9) 0.0070(8) 0.0011(7) 0.0010(7) 0.0023(7)
O2 0.0053(8) 0.0070(8) 0.0139(9) 0.0021(7) -0.0008(7) -0.0011(6)
O3 0.0070(8) 0.0070(8) 0.0164(10) -0.0038(7) 0.0028(7) -0.0008(6)
O4 0.0050(8) 0.0080(8) 0.0096(9) 0.0002(7) -0.0005(6) 0.0000(6)
O5 0.0097(8) 0.0080(8) 0.0100(9) -0.0016(7) 0.0000(7) 0.0015(6)

loop_
_atom_type_symbol
_atom_type_description
_atom_type_scat_dispersion_real
_atom_type_scat_dispersion_imag
_atom_type_scat_source
N N 0.0061 0.0033 'International Tables Vol C Tables 4.2.6.8 and 6.1.1.4'
O O 0.0106 0.0060 'International Tables Vol C Tables 4.2.6.8 and 6.1.1.4'
Al Al 0.0645 0.0514 'International Tables Vol C Tables 4.2.6.8 and 6.1.1.4'
Si Si 0.0817 0.0704 'International Tables Vol C Tables 4.2.6.8 and 6.1.1.4'
Nd Nd -0.1943 3.0179 'International Tables Vol C Tables 4.2.6.8 and 6.1.1.4'

loop_
_geom_angle_atom_site_label_1
_geom_angle_atom_site_label_2
_geom_angle_atom_site_label_3
_geom_angle
_geom_angle_site_symmetry_1
_geom_angle_site_symmetry_3
_geom_angle_publ_flag
Nd1 Nd1 O3 72.73(6) 3 6_556 ?
Nd1 Nd1 N3 72.73(6) 3 6_556 ?
O3 Nd1 N3 0.00(15) 6_556 6_556 ?
Nd1 Nd1 O3 67.65(5) 3 8_655 ?
O3 Nd1 O3 113.85(9) 6_556 8_655 ?
N3 Nd1 O3 113.85(9) 6_556 8_655 ?
Nd1 Nd1 N3 67.65(5) 3 8_655 ?
O3 Nd1 N3 113.85(9) 6_556 8_655 ?
N3 Nd1 N3 113.85(9) 6_556 8_655 ?
O3 Nd1 N3 0.00(11) 8_655 8_655 ?
Nd1 Nd1 O4 74.05(5) 3 3 ?
O3 Nd1 O4 78.45(7) 6_556 3 ?
N3 Nd1 O4 78.45(7) 6_556 3 ?
O3 Nd1 O4 132.66(7) 8_655 3 ?
N3 Nd1 O4 132.66(7) 8_655 3 ?
Nd1 Nd1 N4 74.05(5) 3 3 ?
O3 Nd1 N4 78.45(7) 6_556 3 ?
N3 Nd1 N4 78.45(7) 6_556 3 ?
O3 Nd1 N4 132.66(7) 8_655 3 ?
N3 Nd1 N4 132.66(7) 8_655 3 ?
O4 Nd1 N4 0.00(11) 3 3 ?
Nd1 Nd1 N4 70.16(4) 3 . ?
O3 Nd1 N4 133.56(7) 6_556 . ?
N3 Nd1 N4 133.56(7) 6_556 . ?
O3 Nd1 N4 76.03(7) 8_655 . ?
N3 Nd1 N4 76.03(7) 8_655 . ?
O4 Nd1 N4 65.33(9) 3 . ?
N4 Nd1 N4 65.33(9) 3 . ?
Nd1 Nd1 O3 154.38(5) 3 2_554 ?
O3 Nd1 O3 82.78(7) 6_556 2_554 ?
N3 Nd1 O3 82.78(7) 6_556 2_554 ?
O3 Nd1 O3 117.89(6) 8_655 2_554 ?
N3 Nd1 O3 117.89(6) 8_655 2_554 ?
O4 Nd1 O3 108.76(7) 3 2_554 ?
N4 Nd1 O3 108.76(7) 3 2_554 ?
N4 Nd1 O3 134.88(6) . 2_554 ?
Nd1 Nd1 N3 154.38(5) 3 2_554 ?
O3 Nd1 N3 82.78(7) 6_556 2_554 ?
N3 Nd1 N3 82.78(7) 6_556 2_554 ?
O3 Nd1 N3 117.89(6) 8_655 2_554 ?
N3 Nd1 N3 117.89(6) 8_655 2_554 ?
O4 Nd1 N3 108.76(7) 3 2_554 ?
N4 Nd1 N3 108.76(7) 3 2_554 ?
N4 Nd1 N3 134.88(6) . 2_554 ?
O3 Nd1 N3 0.00(10) 2_554 2_554 ?
Nd1 Nd1 O1 107.61(4) 3 8_655 ?
O3 Nd1 O1 80.86(7) 6_556 8_655 ?
N3 Nd1 O1 80.86(7) 6_556 8_655 ?
O3 Nd1 O1 64.45(7) 8_655 8_655 ?
N3 Nd1 O1 64.45(7) 8_655 8_655 ?
O4 Nd1 O1 157.66(6) 3 8_655 ?
N4 Nd1 O1 157.66(6) 3 8_655 ?
N4 Nd1 O1 136.77(6) . 8_655 ?
O3 Nd1 O1 59.99(6) 2_554 8_655 ?
N3 Nd1 O1 59.99(6) 2_554 8_655 ?
N5 Al O5 119.21(14) . 3 ?
N5 Al N5 119.21(14) . 3 ?
O5 Al N5 0.00(10) 3 3 ?
N5 Al O4 109.47(10) . 3 ?
O5 Al O4 107.15(9) 3 3 ?
N5 Al O4 107.15(9) 3 3 ?
N5 Al N4 109.47(10) . 3 ?
O5 Al N4 107.15(9) 3 3 ?
N5 Al N4 107.15(9) 3 3 ?
O4 Al N4 0.00(15) 3 3 ?
N5 Al N4 107.15(9) . . ?
O5 Al N4 109.47(10) 3 . ?
N5 Al N4 109.47(10) 3 . ?
O4 Al N4 103.27(14) 3 . ?
N4 Al N4 103.27(14) 3 . ?
N5 Al Al2 32.32(7) . 2_554 ?
O5 Al Al2 151.50(8) 3 2_554 ?
N5 Al Al2 151.50(8) 3 2_554 ?
O4 Al Al2 90.70(7) 3 2_554 ?
N4 Al Al2 90.70(7) 3 2_554 ?
N4 Al Al2 86.93(7) . 2_554 ?
N5 Al Al2 151.50(8) . 4_456 ?
O5 Al Al2 32.32(7) 3 4_456 ?
N5 Al Al2 32.32(7) 3 4_456 ?
O4 Al Al2 86.93(7) 3 4_456 ?
N4 Al Al2 86.93(7) 3 4_456 ?
N4 Al Al2 90.70(7) . 4_456 ?
Al2 Al Al2 176.18(4) 2_554 4_456 ?
N5 Al Al3 124.74(7) . 3 ?
O5 Al Al3 74.57(7) 3 3 ?
N5 Al Al3 74.57(7) 3 3 ?
O4 Al Al3 32.74(6) 3 3 ?
N4 Al Al3 32.74(6) 3 3 ?
N4 Al Al3 117.93(7) . 3 ?
Al2 Al Al3 119.03(2) 2_554 3 ?
Al2 Al Al3 59.646(19) 4_456 3 ?
N2 Si1 N5 110.50(10) 3_655 8_655 ?
N2 Si1 N1 111.21(10) 3_655 . ?
N5 Si1 N1 114.06(10) 8_655 . ?
N2 Si1 N4 106.21(10) 3_655 2_554 ?
N5 Si1 N4 108.74(10) 8_655 2_554 ?
N1 Si1 N4 105.67(10) . 2_554 ?
N2 Si1 Nd1 66.97(8) 3_655 4 ?
N5 Si1 Nd1 157.57(8) 8_655 4 ?
N1 Si1 Nd1 86.46(7) . 4 ?
N4 Si1 Nd1 54.18(7) 2_554 4 ?
N3 Si2 N5 112.50(11) 8_655 2 ?
N3 Si2 N2 117.04(11) 8_655 . ?
N5 Si2 N2 105.86(10) 2 . ?
N3 Si2 N1 107.34(11) 8_655 2 ?
N5 Si2 N1 107.11(10) 2 2 ?
N2 Si2 N1 106.45(11) . 2 ?
N3 Si2 Nd1 64.40(8) 8_655 7_556 ?
N5 Si2 Nd1 78.14(7) 2 7_556 ?
N2 Si2 Nd1 174.00(8) . 7_556 ?
N1 Si2 Nd1 67.84(8) 2 7_556 ?
N3 Si3 N2 110.83(11) . . ?
N3 Si3 N1 111.92(11) . . ?
N2 Si3 N1 108.70(11) . . ?
N3 Si3 N4 107.88(10) . . ?
N2 Si3 N4 106.17(10) . . ?
N1 Si3 N4 111.19(11) . . ?
N3 Si3 Nd1 49.14(8) . 8_665 ?
N2 Si3 Nd1 127.10(7) . 8_665 ?
N1 Si3 Nd1 62.78(8) . 8_665 ?
N4 Si3 Nd1 126.02(7) . 8_665 ?
N3 Si3 Nd1 51.96(8) . 2 ?
N2 Si3 Nd1 61.37(8) . 2 ?
N1 Si3 Nd1 142.13(8) . 2 ?
N4 Si3 Nd1 106.60(7) . 2 ?
Nd1 Si3 Nd1 93.064(18) 8_665 2 ?
Si3 N1 Si2 116.01(12) . 2_554 ?
Si3 N1 Si1 125.40(13) . . ?
Si2 N1 Si1 114.20(12) 2_554 . ?
Si3 N1 Nd1 84.49(8) . 8_665 ?
Si2 N1 Nd1 77.11(8) 2_554 8_665 ?
Si1 N1 Nd1 126.95(10) . 8_665 ?
Si3 N2 Si1 124.88(13) . 3_655 ?
Si3 N2 Si2 115.94(12) . . ?
Si1 N2 Si2 119.17(12) 3_655 . ?
Si3 N3 Si2 123.29(13) . 8_665 ?
Si3 N3 Nd1 118.35(11) . 6_666 ?
Si2 N3 Nd1 117.80(11) 8_665 6_666 ?
Si3 N3 Nd1 99.14(10) . 8_665 ?
Si2 N3 Nd1 119.36(11) 8_665 8_665 ?
Nd1 N3 Nd1 39.62(4) 6_666 8_665 ?
Si3 N3 Nd1 98.76(10) . 2 ?
Si2 N3 Nd1 81.49(9) 8_665 2 ?
Nd1 N3 Nd1 97.22(7) 6_666 2 ?
Nd1 N3 Nd1 136.38(9) 8_665 2 ?
Si3 N4 Si1 110.92(11) . 2 ?
Si3 N4 Al 113.11(11) . . ?
Si1 N4 Al 111.87(11) 2 . ?
Si3 N4 Nd1 131.87(11) . 3 ?
Si1 N4 Nd1 92.18(8) 2 3 ?
Al N4 Nd1 94.59(8) . 3 ?
Si3 N4 Nd1 101.63(9) . . ?
Si1 N4 Nd1 125.36(10) 2 . ?
Al N4 Nd1 92.68(8) . . ?
Nd1 N4 Nd1 35.80(3) 3 . ?
Si2 N5 Si1 118.78(13) 2_554 8_665 ?
Si2 N5 Al 114.47(12) 2_554 . ?
Si1 N5 Al 120.05(12) 8_665 . ?

loop_
_geom_bond_atom_site_label_1
_geom_bond_atom_site_label_2
_geom_bond_distance
_geom_bond_site_symmetry_2
_geom_bond_publ_flag
Nd1 Nd1 1.6333(6) 3 ?
Nd1 O3 2.369(2) 6_556 ?
Nd1 N3 2.369(2) 6_556 ?
Nd1 O3 2.446(2) 8_655 ?
Nd1 N3 2.446(2) 8_655 ?
Nd1 O4 2.627(2) 3 ?
Nd1 N4 2.627(2) 3 ?
Nd1 N4 2.685(2) . ?
Nd1 O3 2.738(2) 2_554 ?
Nd1 N3 2.738(2) 2_554 ?
Nd1 O1 2.853(2) 8_655 ?
Al N5 1.792(2) . ?
Al O5 1.792(2) 3 ?
Al N5 1.792(2) 3 ?
Al O4 1.828(2) 3 ?
Al N4 1.828(2) 3 ?
Al N4 1.828(2) . ?
Al Al2 2.9775(7) 2_554 ?
Al Al2 2.9775(7) 4_456 ?
Al Al3 2.9959(7) 3 ?
Si1 N2 1.745(2) 3_655 ?
Si1 N5 1.756(2) 8_655 ?
Si1 N1 1.774(2) . ?
Si1 N4 1.794(2) 2_554 ?
Si1 Nd1 3.2368(7) 4 ?
Si2 N3 1.702(2) 8_655 ?
Si2 N5 1.749(2) 2 ?
Si2 N2 1.751(2) . ?
Si2 N1 1.769(2) 2 ?
Si2 Nd1 3.0024(7) 7_556 ?
Si3 N3 1.700(2) . ?
Si3 N2 1.727(2) . ?
Si3 N1 1.734(2) . ?
Si3 N4 1.762(2) . ?
Si3 Nd1 3.1929(7) 8_665 ?
Si3 Nd1 3.4358(7) 2 ?
N1 Si2 1.769(2) 2_554 ?
N1 Nd1 2.853(2) 8_665 ?
N2 Nd1 3.017(2) 2 ?
N2 Si1 1.745(2) 3_655 ?
N3 Si2 1.702(2) 8_665 ?
N3 Nd1 2.369(2) 6_666 ?
N3 Nd1 2.446(2) 8_665 ?
N3 Nd1 2.738(2) 2 ?
N4 Si1 1.794(2) 2 ?
N4 Nd1 2.627(2) 3 ?
N5 Si2 1.749(2) 2_554 ?
N5 Si1 1.756(2) 8_665 ?
N5 Nd1 3.149(2) 8_665 ?
